data_4321458
loop_
_publ_author_name
'S\'ebastien Fortin'
'Andr\'e L. Beauchamp'

_publ_contact_author
;
    Dr. Andr\'e L. Beauchamp
    D\'epartement de Chimie
    Universit\'e de Montr\'eal
    C.P. 6128, Succ. Centre-ville
    Montr\'eal, Qu\'ebec
    Canada H3C 3J7
;
_publ_contact_author_email beauchmp@chimie.umontreal.ca
_publ_contact_author_fax '514 343 7586'
_publ_contact_author_phone '514 343 6446'
_publ_section_title
;
 Preparation and Characterization of Oxorhenium(V) Complexes with
 2,2'-Biimidazole: The Strong Affinity of Coordinated Biimidazole for
 Chloride Ions via N-H...Cl-Hydrogen Bonding
;
_journal_name_full 'Inorganic Chemistry'
_journal_page_first 4886
_journal_page_last 4893
_journal_paper_doi 10.1021/ic000328t
_journal_volume 39
_journal_year 2000
_chemical_compound_source 'synthesized by the authors, see text'
_chemical_formula_moiety 'C24 H21 Cl3 N4 O2 P Re'
_chemical_formula_sum 'C24 H21 Cl3 N4 O2 P Re'
_chemical_formula_weight 720.978
_chemical_name_systematic
;
 ?
;
_space_group_IT_number 2
_symmetry_cell_setting triclinic
_symmetry_space_group_name_Hall '-P 1'
_symmetry_space_group_name_H-M 'P -1'
_atom_sites_solution_hydrogens geom
_atom_sites_solution_primary direct
_atom_sites_solution_secondary difmap
_audit_creation_method 'SHELXL96 (Sheldrick, 1996)'
_cell_angle_alpha 86.46(2)
_cell_angle_beta 80.57(2)
_cell_angle_gamma 68.69(3)
_cell_formula_units_Z 2
_cell_length_a 9.370(3)
_cell_length_b 9.573(3)
_cell_length_c 16.394(5)
_cell_measurement_reflns_used 25
_cell_measurement_temperature 293(2)
_cell_measurement_theta_max 22.00
_cell_measurement_theta_min 20.00
_cell_volume 1351.5(8)
_computing_cell_refinement 'CAD-4 software (Enraf-Nonius, 1989)'
_computing_data_collection 'CAD-4 software (Enraf-Nonius, 1989)'
_computing_data_reduction 'NRCVAX DATRD2'
_computing_molecular_graphics 'ORTEPII (Johnson (1976) in NRCVAX (Gabe et al (1989))'
_computing_publication_material 'NRCVAX (Gabe et al (1989) and SHELXL96 (Sheldrick (1996))'
_computing_structure_refinement 'NRCVAX LSTSQ'
_computing_structure_solution 'SHELXS96 (Sheldrick, 1990)'
_diffrn_ambient_temperature 293(2)
_diffrn_measurement_device_type 'Nonius CAD-4'
_diffrn_measurement_method 'Theta/2theta scan b/P/b'
_diffrn_radiation_monochromator graphite
_diffrn_radiation_source 'xray tube'
_diffrn_radiation_type CuK\a
_diffrn_radiation_wavelength 1.54056
_diffrn_reflns_av_R_equivalents 0.025
_diffrn_reflns_av_sigmaI/netI 0.0205
_diffrn_reflns_limit_h_max 11
_diffrn_reflns_limit_h_min -10
_diffrn_reflns_limit_k_max 11
_diffrn_reflns_limit_k_min -11
_diffrn_reflns_limit_l_max 19
_diffrn_reflns_limit_l_min -19
_diffrn_reflns_number 10071
_diffrn_reflns_theta_max 69.80
_diffrn_reflns_theta_min 2.73
_diffrn_standards_decay_% 1.5
_diffrn_standards_interval_time 60
_diffrn_standards_number 5
_exptl_absorpt_coefficient_mu 12.09
_exptl_absorpt_correction_T_max 0.4552
_exptl_absorpt_correction_T_min 0.0435
_exptl_absorpt_correction_type integration
_exptl_absorpt_process_details 'ABSORP in NRCVAX (Gabe et al, 1989)'
_exptl_crystal_colour 'clear light green'
_exptl_crystal_density_diffrn 1.7717
_exptl_crystal_density_meas ?
_exptl_crystal_density_method none
_exptl_crystal_description plate
_exptl_crystal_F_000 700.0
_exptl_crystal_size_max 0.51
_exptl_crystal_size_mid 0.38
_exptl_crystal_size_min 0.08
_refine_diff_density_max 1.231
_refine_diff_density_min -1.882
_refine_diff_density_rms 0.112
_refine_ls_extinction_coef 0.00134(11)
_refine_ls_extinction_expression Fc^*^=kFc[1+0.001xFc^2^\l^3^/sin(2\q)]^-1/4^
_refine_ls_extinction_method 'SHELXL96 (Sheldrick, 1996)'
_refine_ls_goodness_of_fit_all 1.110
_refine_ls_goodness_of_fit_ref 1.121
_refine_ls_hydrogen_treatment constr
_refine_ls_matrix_type full
_refine_ls_number_parameters 317
_refine_ls_number_reflns 5121
_refine_ls_number_restraints 0
_refine_ls_restrained_S_all 1.110
_refine_ls_restrained_S_obs 1.121
_refine_ls_R_factor_all 0.0301
_refine_ls_R_factor_gt 0.0293
_refine_ls_shift/su_max 0.007
_refine_ls_shift/su_mean 0.001
_refine_ls_structure_factor_coef Fsqd
_refine_ls_weighting_details 'w=1/[\s^2^(Fo^2^)+(0.0554P)^2^+0.9556P] where P=(Fo^2^+2Fc^2^)/3'
_refine_ls_weighting_scheme calc
_refine_ls_wR_factor_all 0.0821
_refine_ls_wR_factor_ref 0.0816
_reflns_number_gt 4964
_reflns_number_total 5121
_reflns_threshold_expression >2\s(I)
_cod_data_source_file ic000328t_2.cif
_cod_data_source_block sebas2
_cod_depositor_comments
;
The following automatic conversions were performed:

'_exptl_crystal_density_meas' value 'not measured' was changed to '?'
- the value is perceived as not measured.

Automatic conversion script
Id: cif_fix_values 3008 2015-01-20 13:52:24Z robertas 
;
_cod_original_cell_volume 1351.5(7)
_cod_database_code 4321458

loop_
_symmetry_equiv_pos_as_xyz
'x, y, z'
'-x, -y, -z'

loop_
_atom_site_label
_atom_site_type_symbol
_atom_site_fract_x
_atom_site_fract_y
_atom_site_fract_z
_atom_site_U_iso_or_equiv
_atom_site_adp_type
_atom_site_occupancy
_atom_site_calc_flag
_atom_site_refinement_flags
_atom_site_disorder_group
Re Re 0.491441(17) 0.311315(16) 0.141816(9) 0.03244(9) Uani 1 d . .
Cl2 Cl 0.60279(13) 0.16129(13) 0.02308(6) 0.0523(3) Uani 1 d . .
Cl1 Cl 0.72645(13) 0.33682(14) 0.15518(8) 0.0551(3) Uani 1 d . .
Cl3 Cl -0.12125(16) 0.38516(15) 0.40211(9) 0.0697(4) Uani 1 d . .
P P 0.62712(11) -0.05071(10) 0.23607(5) 0.03248(19) Uani 1 d . .
O1 O 0.4133(4) 0.4708(4) 0.0947(2) 0.0548(8) Uani 1 d . .
O2 O 0.5767(3) 0.1112(3) 0.20883(17) 0.0385(6) Uani 1 d . .
N11 N 0.1931(5) 0.4250(5) 0.3620(2) 0.0558(10) Uani 1 d . .
H11 H 0.1062 0.4261 0.3894 0.067 Uiso 1 calc R .
N13 N 0.3877(4) 0.3904(4) 0.2623(2) 0.0410(7) Uani 1 d . .
N21 N 0.0812(4) 0.2552(4) 0.2347(3) 0.0542(9) Uani 1 d . .
H21 H 0.0065 0.2719 0.2754 0.065 Uiso 1 calc R .
N23 N 0.2938(4) 0.2547(4) 0.1574(2) 0.0402(7) Uani 1 d . .
C12 C 0.2519(5) 0.3740(5) 0.2861(3) 0.0422(9) Uani 1 d . .
C14 C 0.4164(6) 0.4541(5) 0.3271(3) 0.0523(11) Uani 1 d . .
H14 H 0.5036 0.4784 0.3283 0.063 Uiso 1 calc R .
C15 C 0.2967(8) 0.4758(6) 0.3891(3) 0.0676(15) Uani 1 d . .
H15 H 0.2862 0.5173 0.4406 0.081 Uiso 1 calc R .
C22 C 0.2014(4) 0.2983(4) 0.2291(3) 0.0411(8) Uani 1 d . .
C24 C 0.2294(5) 0.1794(5) 0.1157(3) 0.0511(11) Uani 1 d . .
H24 H 0.2691 0.1362 0.0636 0.061 Uiso 1 calc R .
C25 C 0.0978(5) 0.1787(6) 0.1635(4) 0.0608(13) Uani 1 d . .
H25 H 0.0308 0.1346 0.1506 0.073 Uiso 1 calc R .
C101 C 0.4688(5) -0.1162(4) 0.2517(2) 0.0380(8) Uani 1 d . .
C102 C 0.3699(6) -0.0923(7) 0.3268(3) 0.0612(13) Uani 1 d . .
H102 H 0.3928 -0.0520 0.3710 0.073 Uiso 1 calc R .
C103 C 0.2384(6) -0.1277(8) 0.3361(4) 0.0724(17) Uani 1 d . .
H103 H 0.1731 -0.1118 0.3866 0.087 Uiso 1 calc R .
C104 C 0.2032(6) -0.1864(6) 0.2712(4) 0.0593(12) Uani 1 d . .
H104 H 0.1135 -0.2092 0.2776 0.071 Uiso 1 calc R .
C105 C 0.3002(6) -0.2117(5) 0.1965(3) 0.0524(11) Uani 1 d . .
H105 H 0.2765 -0.2523 0.1527 0.063 Uiso 1 calc R .
C106 C 0.4318(5) -0.1770(5) 0.1866(3) 0.0432(9) Uani 1 d . .
H106 H 0.4969 -0.1942 0.1360 0.052 Uiso 1 calc R .
C201 C 0.7835(4) -0.1678(4) 0.1636(2) 0.0362(8) Uani 1 d . .
C202 C 0.8795(5) -0.1036(5) 0.1156(3) 0.0437(9) Uani 1 d . .
H202 H 0.8560 -0.0007 0.1176 0.052 Uiso 1 calc R .
C203 C 1.0104(5) -0.1919(6) 0.0645(3) 0.0524(11) Uani 1 d . .
H203 H 1.0746 -0.1480 0.0327 0.063 Uiso 1 calc R .
C204 C 1.0458(5) -0.3426(6) 0.0606(3) 0.0539(11) Uani 1 d . .
H204 H 1.1344 -0.4015 0.0266 0.065 Uiso 1 calc R .
C205 C 0.9497(6) -0.4082(5) 0.1073(3) 0.0538(11) Uani 1 d . .
H205 H 0.9732 -0.5110 0.1040 0.065 Uiso 1 calc R .
C206 C 0.8188(5) -0.3213(5) 0.1588(3) 0.0460(9) Uani 1 d . .
H206 H 0.7544 -0.3657 0.1901 0.055 Uiso 1 calc R .
C301 C 0.7029(5) -0.0665(5) 0.3313(2) 0.0373(8) Uani 1 d . .
C302 C 0.7216(6) 0.0556(5) 0.3617(3) 0.0521(11) Uani 1 d . .
H302 H 0.6878 0.1480 0.3352 0.062 Uiso 1 calc R .
C303 C 0.7912(7) 0.0406(7) 0.4321(3) 0.0648(14) Uani 1 d . .
H303 H 0.8019 0.1235 0.4534 0.078 Uiso 1 calc R .
C304 C 0.8440(7) -0.0965(6) 0.4701(3) 0.0605(12) Uani 1 d . .
H304 H 0.8905 -0.1063 0.5171 0.073 Uiso 1 calc R .
C305 C 0.8283(7) -0.2194(6) 0.4390(3) 0.0601(12) Uani 1 d . .
H305 H 0.8656 -0.3122 0.4646 0.072 Uiso 1 calc R .
C306 C 0.7576(6) -0.2057(5) 0.3699(3) 0.0521(11) Uani 1 d . .
H306 H 0.7464 -0.2889 0.3492 0.063 Uiso 1 calc R .

loop_
_atom_site_aniso_label
_atom_site_aniso_U_11
_atom_site_aniso_U_22
_atom_site_aniso_U_33
_atom_site_aniso_U_23
_atom_site_aniso_U_13
_atom_site_aniso_U_12
Re 0.03138(12) 0.03115(12) 0.03145(11) -0.00348(7) -0.00207(7) -0.00789(8)
Cl2 0.0519(6) 0.0613(6) 0.0338(4) -0.0148(4) -0.0003(4) -0.0087(5)
Cl1 0.0422(5) 0.0565(6) 0.0730(7) -0.0037(5) -0.0056(5) -0.0259(5)
Cl3 0.0629(7) 0.0602(7) 0.0729(8) -0.0038(6) 0.0215(6) -0.0197(6)
P 0.0348(4) 0.0306(4) 0.0308(4) -0.0030(3) -0.0036(3) -0.0103(4)
O1 0.0588(19) 0.0444(17) 0.0524(18) 0.0053(14) -0.0075(15) -0.0094(15)
O2 0.0411(14) 0.0322(13) 0.0379(13) -0.0009(11) -0.0082(11) -0.0068(11)
N11 0.059(2) 0.059(2) 0.0434(19) -0.0116(17) 0.0107(17) -0.019(2)
N13 0.0441(18) 0.0362(17) 0.0399(17) -0.0089(14) -0.0005(14) -0.0124(15)
N21 0.0345(18) 0.049(2) 0.073(3) -0.0026(19) 0.0001(17) -0.0107(16)
N23 0.0338(16) 0.0379(17) 0.0462(18) -0.0072(14) -0.0071(14) -0.0079(14)
C12 0.041(2) 0.036(2) 0.040(2) -0.0028(16) 0.0014(16) -0.0058(17)
C14 0.066(3) 0.044(2) 0.045(2) -0.0138(19) -0.003(2) -0.019(2)
C15 0.094(4) 0.061(3) 0.044(2) -0.018(2) 0.004(3) -0.026(3)
C22 0.0336(19) 0.0340(19) 0.050(2) -0.0007(16) -0.0031(16) -0.0069(16)
C24 0.040(2) 0.046(2) 0.067(3) -0.014(2) -0.017(2) -0.0085(18)
C25 0.041(2) 0.049(3) 0.095(4) -0.010(3) -0.021(2) -0.013(2)
C101 0.0391(19) 0.0347(19) 0.0397(19) -0.0039(15) -0.0023(15) -0.0135(16)
C102 0.060(3) 0.084(4) 0.047(2) -0.026(2) 0.011(2) -0.038(3)
C103 0.058(3) 0.101(5) 0.063(3) -0.027(3) 0.021(3) -0.043(3)
C104 0.046(2) 0.064(3) 0.076(3) 0.000(3) -0.006(2) -0.030(2)
C105 0.057(3) 0.051(2) 0.059(3) -0.001(2) -0.021(2) -0.026(2)
C106 0.047(2) 0.046(2) 0.0385(19) -0.0042(17) -0.0078(17) -0.0183(19)
C201 0.0336(18) 0.0373(19) 0.0348(17) -0.0039(15) -0.0051(14) -0.0086(15)
C202 0.037(2) 0.044(2) 0.050(2) -0.0016(18) -0.0055(17) -0.0147(18)
C203 0.034(2) 0.065(3) 0.052(2) -0.001(2) 0.0001(18) -0.014(2)
C204 0.037(2) 0.065(3) 0.045(2) -0.013(2) -0.0009(18) -0.001(2)
C205 0.056(3) 0.040(2) 0.057(3) -0.0103(19) -0.004(2) -0.007(2)
C206 0.050(2) 0.036(2) 0.048(2) -0.0051(17) 0.0005(18) -0.0142(18)
C301 0.0396(19) 0.039(2) 0.0331(17) -0.0012(15) -0.0060(15) -0.0138(16)
C302 0.069(3) 0.043(2) 0.048(2) -0.0024(19) -0.016(2) -0.022(2)
C303 0.087(4) 0.063(3) 0.056(3) -0.005(2) -0.030(3) -0.033(3)
C304 0.073(3) 0.071(3) 0.043(2) -0.001(2) -0.022(2) -0.026(3)
C305 0.079(3) 0.051(3) 0.048(2) 0.008(2) -0.022(2) -0.016(2)
C306 0.073(3) 0.042(2) 0.045(2) 0.0014(18) -0.018(2) -0.022(2)

loop_
_atom_type_symbol
_atom_type_description
_atom_type_scat_dispersion_real
_atom_type_scat_dispersion_imag
_atom_type_scat_source
Re Re -5.7900 5.8910 'International Tables Vol C Tables 4.2.6.8 and 6.1.1.4'
Cl Cl 0.3639 0.7018 'International Tables Vol C Tables 4.2.6.8 and 6.1.1.4'
P P 0.2955 0.4335 'International Tables Vol C Tables 4.2.6.8 and 6.1.1.4'
O O 0.0492 0.0322 'International Tables Vol C Tables 4.2.6.8 and 6.1.1.4'
N N 0.0311 0.0180 'International Tables Vol C Tables 4.2.6.8 and 6.1.1.4'
C C 0.0181 0.0091 'International Tables Vol C Tables 4.2.6.8 and 6.1.1.4'
H H 0.0000 0.0000 'International Tables Vol C Tables 4.2.6.8 and 6.1.1.4'

loop_
_geom_angle_atom_site_label_1
_geom_angle_atom_site_label_2
_geom_angle_atom_site_label_3
_geom_angle
_geom_angle_site_symmetry_1
_geom_angle_site_symmetry_3
_geom_angle_publ_flag
O1 Re N23 95.01(16) . . y
O1 Re O2 175.74(14) . . y
N23 Re O2 82.09(13) . . y
O1 Re N13 96.01(16) . . y
N23 Re N13 78.42(14) . . y
O2 Re N13 80.38(12) . . y
O1 Re Cl1 98.18(14) . . y
N23 Re Cl1 165.12(10) . . y
O2 Re Cl1 84.35(9) . . y
N13 Re Cl1 93.30(10) . . y
O1 Re Cl2 97.55(13) . . y
N23 Re Cl2 92.49(10) . . y
O2 Re Cl2 85.73(8) . . y
N13 Re Cl2 164.28(10) . . y
Cl1 Re Cl2 92.60(5) . . y
O2 P C101 111.41(18) . . y
O2 P C201 111.21(17) . . y
C101 P C201 110.59(18) . . y
O2 P C301 108.51(18) . . y
C101 P C301 109.16(19) . . y
C201 P C301 105.76(18) . . y
P O2 Re 163.42(18) . . y
C12 N11 C15 107.3(4) . . y
C12 N11 H11 126.4 . . ?
C15 N11 H11 126.4 . . ?
C12 N13 C14 106.6(4) . . y
C12 N13 Re 113.5(3) . . y
C14 N13 Re 139.8(3) . . y
C22 N21 C25 107.3(4) . . y
C22 N21 H21 126.3 . . ?
C25 N21 H21 126.3 . . ?
C22 N23 C24 107.1(4) . . y
C22 N23 Re 114.3(3) . . y
C24 N23 Re 138.5(3) . . y
N11 C12 N13 110.7(4) . . y
N11 C12 C22 132.4(4) . . y
N13 C12 C22 116.8(4) . . y
C15 C14 N13 108.3(5) . . y
C15 C14 H14 125.9 . . ?
N13 C14 H14 125.9 . . ?
C14 C15 N11 107.1(4) . . y
C14 C15 H15 126.4 . . ?
N11 C15 H15 126.4 . . ?
N21 C22 N23 110.4(4) . . y
N21 C22 C12 132.7(4) . . y
N23 C22 C12 116.8(4) . . y
C25 C24 N23 107.8(4) . . y
C25 C24 H24 126.1 . . ?
N23 C24 H24 126.1 . . ?
C24 C25 N21 107.3(4) . . y
C24 C25 H25 126.3 . . ?
N21 C25 H25 126.3 . . ?
C102 C101 C106 118.6(4) . . y
C102 C101 P 120.2(3) . . y
C106 C101 P 120.8(3) . . y
C103 C102 C101 120.4(4) . . y
C103 C102 H102 119.8 . . ?
C101 C102 H102 119.8 . . ?
C104 C103 C102 120.2(5) . . y
C104 C103 H103 119.9 . . ?
C102 C103 H103 119.9 . . ?
C103 C104 C105 120.2(4) . . y
C103 C104 H104 119.9 . . ?
C105 C104 H104 119.9 . . ?
C106 C105 C104 120.0(4) . . y
C106 C105 H105 120.0 . . ?
C104 C105 H105 120.0 . . ?
C105 C106 C101 120.6(4) . . y
C105 C106 H106 119.7 . . ?
C101 C106 H106 119.7 . . ?
C202 C201 C206 119.1(4) . . y
C202 C201 P 118.2(3) . . y
C206 C201 P 122.5(3) . . y
C201 C202 C203 120.3(4) . . y
C201 C202 H202 119.8 . . ?
C203 C202 H202 119.8 . . ?
C204 C203 C202 120.4(4) . . y
C204 C203 H203 119.8 . . ?
C202 C203 H203 119.8 . . ?
C203 C204 C205 119.9(4) . . y
C203 C204 H204 120.0 . . ?
C205 C204 H204 120.0 . . ?
C206 C205 C204 120.2(4) . . y
C206 C205 H205 119.9 . . ?
C204 C205 H205 119.9 . . ?
C205 C206 C201 119.9(4) . . y
C205 C206 H206 120.0 . . ?
C201 C206 H206 120.0 . . ?
C302 C301 C306 119.9(4) . . y
C302 C301 P 119.8(3) . . y
C306 C301 P 120.0(3) . . y
C301 C302 C303 119.9(5) . . y
C301 C302 H302 120.0 . . ?
C303 C302 H302 120.0 . . ?
C304 C303 C302 120.0(5) . . y
C304 C303 H303 120.0 . . ?
C302 C303 H303 120.0 . . ?
C303 C304 C305 120.3(4) . . y
C303 C304 H304 119.9 . . ?
C305 C304 H304 119.9 . . ?
C304 C305 C306 120.4(5) . . y
C304 C305 H305 119.8 . . ?
C306 C305 H305 119.8 . . ?
C305 C306 C301 119.6(4) . . y
C305 C306 H306 120.2 . . ?
C301 C306 H306 120.2 . . ?

loop_
_geom_bond_atom_site_label_1
_geom_bond_atom_site_label_2
_geom_bond_distance
_geom_bond_site_symmetry_2
_geom_bond_publ_flag
Re O1 1.640(3) . y
Re N23 2.084(3) . y
Re O2 2.105(3) . y
Re N13 2.107(3) . y
Re Cl1 2.3478(13) . y
Re Cl2 2.3518(12) . y
P O2 1.509(3) . y
P C101 1.786(4) . y
P C201 1.793(4) . y
P C301 1.795(4) . y
N11 C12 1.321(6) . y
N11 C15 1.374(7) . y
N11 H11 0.8600 . ?
N13 C12 1.331(6) . y
N13 C14 1.367(5) . y
N21 C22 1.321(6) . y
N21 C25 1.374(7) . y
N21 H21 0.8600 . ?
N23 C22 1.331(5) . y
N23 C24 1.366(5) . y
C12 C22 1.449(6) . y
C14 C15 1.348(7) . y
C14 H14 0.9300 . ?
C15 H15 0.9300 . ?
C24 C25 1.350(7) . y
C24 H24 0.9300 . ?
C25 H25 0.9300 . ?
C101 C102 1.390(6) . y
C101 C106 1.393(5) . y
C102 C103 1.376(7) . y
C102 H102 0.9300 . ?
C103 C104 1.371(8) . y
C103 H103 0.9300 . ?
C104 C105 1.378(7) . y
C104 H104 0.9300 . ?
C105 C106 1.372(6) . y
C105 H105 0.9300 . ?
C106 H106 0.9300 . ?
C201 C202 1.385(6) . y
C201 C206 1.389(6) . y
C202 C203 1.384(6) . y
C202 H202 0.9300 . ?
C203 C204 1.361(7) . y
C203 H203 0.9300 . ?
C204 C205 1.384(7) . y
C204 H204 0.9300 . ?
C205 C206 1.384(6) . y
C205 H205 0.9300 . ?
C206 H206 0.9300 . ?
C301 C302 1.377(6) . y
C301 C306 1.395(6) . y
C302 C303 1.390(7) . y
C302 H302 0.9300 . ?
C303 C304 1.373(8) . y
C303 H303 0.9300 . ?
C304 C305 1.375(7) . y
C304 H304 0.9300 . ?
C305 C306 1.380(7) . y
C305 H305 0.9300 . ?
C306 H306 0.9300 . ?

loop_
_geom_hbond_atom_site_label_D
_geom_hbond_atom_site_label_H
_geom_hbond_distance_DH
_geom_hbond_distance_HA
_geom_hbond_angle_DHA
_geom_hbond_distance_DA
_geom_hbond_atom_site_label_A
_geom_hbond_site_symmetry_A
_geom_hbond_publ_flag
N11 H11 0.86 2.28 152.5 3.067(5) Cl3 . y
N21 H21 0.86 2.33 150.6 3.112(5) Cl3 . y

loop_
_geom_torsion_atom_site_label_1
_geom_torsion_atom_site_label_2
_geom_torsion_atom_site_label_3
_geom_torsion_atom_site_label_4
_geom_torsion
_geom_torsion_site_symmetry_1
_geom_torsion_site_symmetry_2
_geom_torsion_site_symmetry_3
_geom_torsion_site_symmetry_4
_geom_torsion_publ_flag
C101 P O2 Re -61.7(7) . . . . y
C201 P O2 Re 62.2(7) . . . . y
C301 P O2 Re 178.1(6) . . . . y
O1 Re O2 P 106.1(19) . . . . y
N23 Re O2 P 58.8(6) . . . . y
N13 Re O2 P 138.3(7) . . . . y
Cl1 Re O2 P -127.3(6) . . . . y
Cl2 Re O2 P -34.3(6) . . . . y
O1 Re N13 C12 90.7(3) . . . . y
N23 Re N13 C12 -3.2(3) . . . . y
O2 Re N13 C12 -87.0(3) . . . . y
Cl1 Re N13 C12 -170.7(3) . . . . y
Cl2 Re N13 C12 -58.9(5) . . . . y
O1 Re N13 C14 -90.4(5) . . . . y
N23 Re N13 C14 175.7(5) . . . . y
O2 Re N13 C14 91.9(5) . . . . y
Cl1 Re N13 C14 8.2(5) . . . . y
Cl2 Re N13 C14 120.1(5) . . . . y
O1 Re N23 C22 -92.6(3) . . . . y
O2 Re N23 C22 84.3(3) . . . . y
N13 Re N23 C22 2.5(3) . . . . y
Cl1 Re N23 C22 59.7(5) . . . . y
Cl2 Re N23 C22 169.6(3) . . . . y
O1 Re N23 C24 90.0(5) . . . . y
O2 Re N23 C24 -93.2(5) . . . . y
N13 Re N23 C24 -174.9(5) . . . . y
Cl1 Re N23 C24 -117.7(5) . . . . y
Cl2 Re N23 C24 -7.8(4) . . . . y
C15 N11 C12 N13 -0.6(6) . . . . y
C15 N11 C12 C22 175.0(5) . . . . y
C14 N13 C12 N11 0.5(5) . . . . y
Re N13 C12 N11 179.8(3) . . . . y
C14 N13 C12 C22 -175.8(4) . . . . y
Re N13 C12 C22 3.4(5) . . . . y
C12 N13 C14 C15 -0.2(5) . . . . y
Re N13 C14 C15 -179.2(4) . . . . y
N13 C14 C15 N11 -0.1(6) . . . . y
C12 N11 C15 C14 0.4(6) . . . . y
C25 N21 C22 N23 0.7(5) . . . . y
C25 N21 C22 C12 -175.8(5) . . . . y
C24 N23 C22 N21 -0.4(5) . . . . y
Re N23 C22 N21 -178.6(3) . . . . y
C24 N23 C22 C12 176.7(4) . . . . y
Re N23 C22 C12 -1.5(5) . . . . y
N11 C12 C22 N21 -0.4(8) . . . . y
N13 C12 C22 N21 174.9(4) . . . . y
N11 C12 C22 N23 -176.7(5) . . . . y
N13 C12 C22 N23 -1.3(6) . . . . y
C22 N23 C24 C25 0.0(5) . . . . y
Re N23 C24 C25 177.5(4) . . . . y
N23 C24 C25 N21 0.4(6) . . . . y
C22 N21 C25 C24 -0.7(6) . . . . y
O2 P C101 C102 -84.8(4) . . . . y
C201 P C101 C102 150.9(4) . . . . y
C301 P C101 C102 35.0(5) . . . . y
O2 P C101 C106 88.0(4) . . . . y
C201 P C101 C106 -36.2(4) . . . . y
C301 P C101 C106 -152.2(3) . . . . y
C106 C101 C102 C103 -0.2(8) . . . . y
P C101 C102 C103 172.9(5) . . . . y
C101 C102 C103 C104 -0.3(10) . . . . y
C102 C103 C104 C105 0.7(10) . . . . y
C103 C104 C105 C106 -0.6(8) . . . . y
C104 C105 C106 C101 0.1(7) . . . . y
C102 C101 C106 C105 0.3(7) . . . . y
P C101 C106 C105 -172.7(3) . . . . y
O2 P C201 C202 26.2(4) . . . . y
C101 P C201 C202 150.6(3) . . . . y
C301 P C201 C202 -91.4(3) . . . . y
O2 P C201 C206 -159.0(3) . . . . y
C101 P C201 C206 -34.7(4) . . . . y
C301 P C201 C206 83.4(4) . . . . y
C206 C201 C202 C203 -1.1(6) . . . . y
P C201 C202 C203 173.8(3) . . . . y
C201 C202 C203 C204 0.3(7) . . . . y
C202 C203 C204 C205 0.6(7) . . . . y
C203 C204 C205 C206 -0.8(7) . . . . y
C204 C205 C206 C201 0.0(7) . . . . y
C202 C201 C206 C205 1.0(7) . . . . y
P C201 C206 C205 -173.8(4) . . . . y
O2 P C301 C302 -6.7(4) . . . . y
C101 P C301 C302 -128.3(4) . . . . y
C201 P C301 C302 112.7(4) . . . . y
O2 P C301 C306 179.9(4) . . . . y
C101 P C301 C306 58.3(4) . . . . y
C201 P C301 C306 -60.7(4) . . . . y
C306 C301 C302 C303 -1.7(8) . . . . y
P C301 C302 C303 -175.1(4) . . . . y
C301 C302 C303 C304 1.4(9) . . . . y
C302 C303 C304 C305 -0.1(9) . . . . y
C303 C304 C305 C306 -0.9(9) . . . . y
C304 C305 C306 C301 0.5(8) . . . . y
C302 C301 C306 C305 0.8(7) . . . . y
P C301 C306 C305 174.2(4) . . . . y
